data_4501511
loop_
_publ_author_name
'Bai, Hong-Ye'
'Ma, Jian-Fang'
'Yang, Jin'
'Zhang, Lai-Ping'
'Ma, Ji-Cheng'
'Liu, Ying-Ying'

_publ_section_title
;
 Eight Two-Dimensional and Three-Dimensional Metal&#x2212;Organic
 Frameworks Based on a Flexible Tetrakis(imidazole) Ligand: Synthesis,
 Topological Structures, and Photoluminescent Properties
;
_journal_issue 4
_journal_name_full 'Crystal Growth &amp; Design'
_journal_page_first 1946
_journal_paper_doi 10.1021/cg100032n
_journal_volume 10
_journal_year 2010
_chemical_formula_moiety 'C17 H20 Co N8 O4 S, 1.25(H2 O)'
_chemical_formula_sum 'C17 H22.5 Co N8 O5.25 S'
_chemical_formula_weight 513.92
_chemical_name_systematic
;
 ?
;
_space_group_IT_number 14
_symmetry_cell_setting monoclinic
_symmetry_space_group_name_Hall '-P 2yn'
_symmetry_space_group_name_H-M 'P 1 21/n 1'
_atom_sites_solution_hydrogens geom
_atom_sites_solution_primary direct
_atom_sites_solution_secondary difmap
_audit_creation_method SHELXL-97
_cell_angle_alpha 90.00
_cell_angle_beta 108.24(2)
_cell_angle_gamma 90.00
_cell_formula_units_Z 4
_cell_length_a 9.615(2)
_cell_length_b 18.555(3)
_cell_length_c 11.988(3)
_cell_measurement_reflns_used 3774
_cell_measurement_temperature 293(2)
_cell_measurement_theta_max 25.7
_cell_measurement_theta_min 4.2
_cell_volume 2031.3(8)
_computing_cell_refinement CrysAlis
_computing_data_collection 'CrysAlis (Oxford Diffraction, 2006)'
_computing_data_reduction CrysAlis
_computing_structure_refinement 'SHELXL-97 (Sheldrick, 1997)'
_computing_structure_solution 'SHELXS-97 (Sheldrick, 1997)'
_diffrn_ambient_temperature 293(2)
_diffrn_detector_area_resol_mean 10.0
_diffrn_measured_fraction_theta_full 0.994
_diffrn_measured_fraction_theta_max 0.979
_diffrn_measurement_device_type 'Oxford Diffraction Gemini R Ultra'
_diffrn_measurement_method '\w scan'
_diffrn_radiation_monochromator graphite
_diffrn_radiation_source 'fine-focus sealed tube'
_diffrn_radiation_type MoK\a
_diffrn_radiation_wavelength 0.71073
_diffrn_reflns_av_R_equivalents 0.0777
_diffrn_reflns_av_sigmaI/netI 0.0703
_diffrn_reflns_limit_h_max 11
_diffrn_reflns_limit_h_min -9
_diffrn_reflns_limit_k_max 22
_diffrn_reflns_limit_k_min -22
_diffrn_reflns_limit_l_max 14
_diffrn_reflns_limit_l_min -12
_diffrn_reflns_number 12469
_diffrn_reflns_theta_full 25.00
_diffrn_reflns_theta_max 25.67
_diffrn_reflns_theta_min 4.20
_exptl_absorpt_coefficient_mu 1.000
_exptl_absorpt_correction_T_max 0.912
_exptl_absorpt_correction_T_min 0.867
_exptl_absorpt_correction_type multi-scan
_exptl_absorpt_process_details
;
CrysAlis (Oxford Diffraction, 2006)
;
_exptl_crystal_colour red
_exptl_crystal_density_diffrn 1.680
_exptl_crystal_density_method 'not measured'
_exptl_crystal_description block
_exptl_crystal_F_000 1062
_exptl_crystal_size_max 0.25
_exptl_crystal_size_mid 0.14
_exptl_crystal_size_min 0.11
_refine_diff_density_max 0.513
_refine_diff_density_min -0.456
_refine_diff_density_rms 0.077
_refine_ls_extinction_method none
_refine_ls_goodness_of_fit_ref 0.938
_refine_ls_hydrogen_treatment mixed
_refine_ls_matrix_type full
_refine_ls_number_parameters 307
_refine_ls_number_reflns 3774
_refine_ls_number_restraints 5
_refine_ls_restrained_S_all 0.974
_refine_ls_R_factor_all 0.0611
_refine_ls_R_factor_gt 0.0391
_refine_ls_shift/su_max 0.000
_refine_ls_shift/su_mean 0.000
_refine_ls_structure_factor_coef Fsqd
_refine_ls_weighting_details 'calc w=1/[\s^2^(Fo^2^)+(0.0512P)^2^+0.0000P] where P=(Fo^2^+2Fc^2^)/3'
_refine_ls_weighting_scheme calc
_refine_ls_wR_factor_gt 0.0890
_refine_ls_wR_factor_ref 0.0951
_reflns_number_gt 2742
_reflns_number_total 3774
_reflns_threshold_expression >2sigma(I)
_cod_data_source_file cg100032n_si_002.cif
_cod_data_source_block Compound-2
_cod_original_cell_volume 2031.4(8)
_cod_original_sg_symbol_H-M 'P 21/n'
_cod_original_formula_sum 'C17 H22.50 Co N8 O5.25 S'
_cod_database_code 4501511

loop_
_symmetry_equiv_pos_as_xyz
'x, y, z'
'-x+1/2, y+1/2, -z+1/2'
'-x, -y, -z'
'x-1/2, -y-1/2, z-1/2'

loop_
_atom_site_label
_atom_site_type_symbol
_atom_site_fract_x
_atom_site_fract_y
_atom_site_fract_z
_atom_site_U_iso_or_equiv
_atom_site_adp_type
_atom_site_occupancy
_atom_site_symmetry_multiplicity
_atom_site_calc_flag
_atom_site_refinement_flags
Co1 Co 0.34431(4) 0.24079(2) 0.79081(3) 0.01587(14) Uani 1 1 d .
C1 C 0.8506(3) -0.02800(16) 0.8143(3) 0.0202(7) Uani 1 1 d .
H1A H 0.8694 0.0005 0.7528 0.024 Uiso 1 1 calc R
H1B H 0.8726 0.0020 0.8840 0.024 Uiso 1 1 calc R
C2 C 0.9913(4) -0.13156(17) 0.9375(3) 0.0263(8) Uani 1 1 d .
H2 H 0.9663 -0.1255 1.0058 0.032 Uiso 1 1 calc R
C3 C 1.0752(4) -0.18395(18) 0.9152(3) 0.0299(8) Uani 1 1 d .
H3 H 1.1189 -0.2207 0.9671 0.036 Uiso 1 1 calc R
C4 C 1.0108(3) -0.11775(17) 0.7623(3) 0.0196(7) Uani 1 1 d .
H4 H 0.9998 -0.0989 0.6882 0.024 Uiso 1 1 calc R
C5 C 0.6853(3) -0.04720(16) 0.7756(2) 0.0159(6) Uani 1 1 d .
C6 C 0.6687(3) -0.12616(16) 0.7357(3) 0.0199(7) Uani 1 1 d .
H6A H 0.7240 -0.1334 0.6815 0.024 Uiso 1 1 calc R
H6B H 0.7122 -0.1564 0.8037 0.024 Uiso 1 1 calc R
C7 C 0.4254(4) -0.1757(2) 0.7321(3) 0.0339(9) Uani 1 1 d .
H7 H 0.4452 -0.1786 0.8131 0.041 Uiso 1 1 calc R
C8 C 0.4530(4) -0.15582(19) 0.5633(3) 0.0297(8) Uani 1 1 d .
H8 H 0.4912 -0.1433 0.5037 0.036 Uiso 1 1 calc R
C9 C 0.3203(4) -0.18293(19) 0.5503(3) 0.0309(8) Uani 1 1 d .
H9 H 0.2495 -0.1917 0.4785 0.037 Uiso 1 1 calc R
C10 C 0.6165(3) -0.03093(17) 0.8733(3) 0.0207(7) Uani 1 1 d .
H10A H 0.6217 0.0206 0.8873 0.025 Uiso 1 1 calc R
H10B H 0.5137 -0.0440 0.8446 0.025 Uiso 1 1 calc R
C11 C 0.6518(4) -0.13291(18) 1.0162(3) 0.0303(8) Uani 1 1 d D
H11 H 0.5879 -0.1647 0.9651 0.036 Uiso 1 1 calc R
C12 C 0.7769(4) -0.03725(19) 1.0826(3) 0.0268(8) Uani 1 1 d .
H12 H 0.8174 0.0087 1.0897 0.032 Uiso 1 1 calc R
C13 C 0.8006(4) -0.08755(18) 1.1673(3) 0.0282(8) Uani 1 1 d .
H13 H 0.8627 -0.0821 1.2438 0.034 Uiso 1 1 calc R
C14 C 0.6417(4) 0.18467(17) 0.7674(3) 0.0259(7) Uani 1 1 d .
H14 H 0.6908 0.2272 0.7966 0.031 Uiso 1 1 calc R
C15 C 0.7033(4) 0.12575(17) 0.7368(3) 0.0251(7) Uani 1 1 d .
H15 H 0.8008 0.1203 0.7406 0.030 Uiso 1 1 calc R
C16 C 0.4729(3) 0.10688(16) 0.7079(3) 0.0185(7) Uani 1 1 d .
H16 H 0.3821 0.0843 0.6870 0.022 Uiso 1 1 calc R
C17 C 0.6055(3) -0.00009(15) 0.6696(3) 0.0185(7) Uani 1 1 d .
H17A H 0.6567 -0.0033 0.6118 0.022 Uiso 1 1 calc R
H17B H 0.5075 -0.0190 0.6340 0.022 Uiso 1 1 calc R
N1 N 0.9501(3) -0.08892(13) 0.8395(2) 0.0178(6) Uani 1 1 d .
N2 N 1.0870(3) -0.17551(14) 0.8046(2) 0.0208(6) Uani 1 1 d .
N3 N 0.5208(3) -0.15006(14) 0.6800(2) 0.0191(6) Uani 1 1 d .
N4 N 0.3032(3) -0.19587(14) 0.6566(2) 0.0228(6) Uani 1 1 d .
N5 N 0.6820(3) -0.06694(14) 0.9844(2) 0.0217(6) Uani 1 1 d .
N6 N 0.7199(3) -0.14799(14) 1.1243(2) 0.0252(6) Uani 1 1 d .
N7 N 0.4963(3) 0.17243(14) 0.7489(2) 0.0221(6) Uani 1 1 d .
N8 N 0.5949(3) 0.07583(13) 0.6993(2) 0.0184(6) Uani 1 1 d .
O1 O 0.1710(2) 0.21202(13) 0.64186(18) 0.0298(6) Uani 1 1 d .
O2 O 0.2250(3) 0.17475(14) 0.4693(2) 0.0350(6) Uani 1 1 d .
O3 O 0.0388(3) 0.11500(13) 0.5276(2) 0.0379(6) Uani 1 1 d .
S1 S 0.10959(8) 0.18381(4) 0.52342(6) 0.01834(19) Uani 1 1 d .
O4 O 0.0017(2) 0.23629(12) 0.45659(18) 0.0280(5) Uani 1 1 d .
O1W O 0.1951(5) -0.0097(2) 0.5102(6) 0.118(2) Uani 1 1 d D
H1D H 0.154(8) 0.028(3) 0.524(8) 0.177 Uiso 1 1 d D
H1C H 0.133(7) -0.040(4) 0.469(7) 0.177 Uiso 1 1 d D
O2W O 0.3582(14) -0.1168(7) 0.9759(11) 0.058(3) Uani 0.25 1 d PD
H2C H 0.395(11) -0.151(4) 0.945(9) 0.088 Uiso 0.50 1 d PD

loop_
_atom_site_aniso_label
_atom_site_aniso_U_11
_atom_site_aniso_U_22
_atom_site_aniso_U_33
_atom_site_aniso_U_23
_atom_site_aniso_U_13
_atom_site_aniso_U_12
Co1 0.0163(2) 0.0179(2) 0.0121(2) 0.00077(17) 0.00252(16) 0.00150(18)
C1 0.0200(17) 0.0151(16) 0.0228(17) -0.0001(12) 0.0028(13) 0.0021(13)
C2 0.033(2) 0.032(2) 0.0140(16) 0.0008(14) 0.0064(14) 0.0081(16)
C3 0.040(2) 0.029(2) 0.0197(18) 0.0089(14) 0.0083(16) 0.0135(17)
C4 0.0194(17) 0.0200(17) 0.0175(16) -0.0008(13) 0.0031(13) -0.0020(14)
C5 0.0185(16) 0.0151(16) 0.0134(15) 0.0001(12) 0.0041(12) 0.0005(13)
C6 0.0158(16) 0.0192(17) 0.0229(18) -0.0004(13) 0.0035(13) -0.0005(13)
C7 0.033(2) 0.049(2) 0.0189(18) -0.0026(16) 0.0077(16) -0.0204(18)
C8 0.029(2) 0.047(2) 0.0138(17) 0.0021(15) 0.0078(14) -0.0119(17)
C9 0.029(2) 0.045(2) 0.0138(17) 0.0033(15) 0.0000(14) -0.0095(17)
C10 0.0258(18) 0.0220(18) 0.0137(16) 0.0028(13) 0.0054(13) 0.0013(14)
C11 0.046(2) 0.025(2) 0.0152(18) -0.0011(14) 0.0029(16) -0.0102(16)
C12 0.0267(19) 0.031(2) 0.0194(18) -0.0030(14) 0.0032(14) -0.0132(16)
C13 0.030(2) 0.039(2) 0.0147(17) -0.0005(15) 0.0047(14) -0.0110(16)
C14 0.0222(18) 0.0210(18) 0.0328(19) -0.0014(14) 0.0063(15) -0.0009(15)
C15 0.0175(17) 0.0233(18) 0.033(2) 0.0044(14) 0.0060(14) -0.0014(14)
C16 0.0173(17) 0.0186(17) 0.0188(17) 0.0041(13) 0.0042(13) 0.0038(14)
C17 0.0205(17) 0.0195(17) 0.0152(15) -0.0018(13) 0.0050(12) 0.0017(14)
N1 0.0168(14) 0.0180(14) 0.0164(13) -0.0027(10) 0.0020(11) -0.0004(11)
N2 0.0223(15) 0.0214(15) 0.0171(14) -0.0004(11) 0.0038(11) 0.0010(12)
N3 0.0186(14) 0.0223(14) 0.0151(13) -0.0023(10) 0.0035(11) -0.0045(11)
N4 0.0216(15) 0.0273(16) 0.0169(14) -0.0005(11) 0.0024(12) -0.0079(12)
N5 0.0295(16) 0.0220(15) 0.0128(13) -0.0002(11) 0.0057(11) -0.0048(12)
N6 0.0304(16) 0.0273(16) 0.0147(14) 0.0007(11) 0.0023(12) -0.0062(13)
N7 0.0248(16) 0.0221(15) 0.0178(14) -0.0008(11) 0.0045(11) 0.0034(12)
N8 0.0211(14) 0.0170(14) 0.0159(13) 0.0033(10) 0.0044(11) 0.0023(11)
O1 0.0273(13) 0.0446(15) 0.0115(11) -0.0041(10) -0.0024(10) 0.0035(11)
O2 0.0251(13) 0.0539(17) 0.0271(13) -0.0101(11) 0.0099(11) 0.0034(12)
O3 0.0403(16) 0.0232(13) 0.0452(16) 0.0032(11) 0.0065(12) -0.0085(11)
S1 0.0177(4) 0.0208(4) 0.0125(4) -0.0011(3) -0.0011(3) 0.0003(3)
O4 0.0244(13) 0.0311(13) 0.0186(12) 0.0038(9) -0.0073(10) 0.0059(10)
O1W 0.103(4) 0.046(2) 0.252(6) -0.004(3) 0.125(4) -0.002(2)
O2W 0.059(8) 0.052(8) 0.064(9) -0.019(6) 0.018(7) -0.009(6)

loop_
_atom_type_symbol
_atom_type_description
_atom_type_scat_dispersion_real
_atom_type_scat_dispersion_imag
_atom_type_scat_source
C C 0.0033 0.0016 'International Tables Vol C Tables 4.2.6.8 and 6.1.1.4'
H H 0.0000 0.0000 'International Tables Vol C Tables 4.2.6.8 and 6.1.1.4'
N N 0.0061 0.0033 'International Tables Vol C Tables 4.2.6.8 and 6.1.1.4'
O O 0.0106 0.0060 'International Tables Vol C Tables 4.2.6.8 and 6.1.1.4'
Co Co 0.3494 0.9721 'International Tables Vol C Tables 4.2.6.8 and 6.1.1.4'
S S 0.1246 0.1234 'International Tables Vol C Tables 4.2.6.8 and 6.1.1.4'

loop_
_geom_angle_atom_site_label_1
_geom_angle_atom_site_label_2
_geom_angle_atom_site_label_3
_geom_angle
_geom_angle_site_symmetry_1
_geom_angle_site_symmetry_3
N4 Co1 O1 88.10(10) 2_556 .
N4 Co1 N7 175.85(10) 2_556 .
O1 Co1 N7 93.97(10) . .
N4 Co1 O4 87.53(10) 2_556 4_666
O1 Co1 O4 171.67(9) . 4_666
N7 Co1 O4 89.97(10) . 4_666
N4 Co1 N2 96.04(10) 2_556 2_656
O1 Co1 N2 91.45(10) . 2_656
N7 Co1 N2 87.51(10) . 2_656
O4 Co1 N2 96.05(9) 4_666 2_656
N4 Co1 N6 89.16(10) 2_556 3_657
O1 Co1 N6 86.03(10) . 3_657
N7 Co1 N6 87.40(10) . 3_657
O4 Co1 N6 86.82(9) 4_666 3_657
N2 Co1 N6 174.15(9) 2_656 3_657
N1 C1 C5 115.5(2) . .
N1 C1 H1A 108.4 . .
C5 C1 H1A 108.4 . .
N1 C1 H1B 108.4 . .
C5 C1 H1B 108.4 . .
H1A C1 H1B 107.5 . .
C3 C2 N1 106.1(3) . .
C3 C2 H2 126.9 . .
N1 C2 H2 126.9 . .
C2 C3 N2 110.2(3) . .
C2 C3 H3 124.9 . .
N2 C3 H3 124.9 . .
N2 C4 N1 111.6(3) . .
N2 C4 H4 124.2 . .
N1 C4 H4 124.2 . .
C6 C5 C17 108.0(2) . .
C6 C5 C10 113.3(2) . .
C17 C5 C10 107.2(2) . .
C6 C5 C1 108.0(2) . .
C17 C5 C1 108.4(2) . .
C10 C5 C1 111.7(3) . .
N3 C6 C5 115.5(2) . .
N3 C6 H6A 108.4 . .
C5 C6 H6A 108.4 . .
N3 C6 H6B 108.4 . .
C5 C6 H6B 108.4 . .
H6A C6 H6B 107.5 . .
N4 C7 N3 112.2(3) . .
N4 C7 H7 123.9 . .
N3 C7 H7 123.9 . .
C9 C8 N3 106.6(3) . .
C9 C8 H8 126.7 . .
N3 C8 H8 126.7 . .
C8 C9 N4 110.4(3) . .
C8 C9 H9 124.8 . .
N4 C9 H9 124.8 . .
N5 C10 C5 116.2(3) . .
N5 C10 H10A 108.2 . .
C5 C10 H10A 108.2 . .
N5 C10 H10B 108.2 . .
C5 C10 H10B 108.2 . .
H10A C10 H10B 107.4 . .
N6 C11 N5 113.4(3) . .
N6 C11 H11 123.3 . .
N5 C11 H11 123.3 . .
C13 C12 N5 106.3(3) . .
C13 C12 H12 126.8 . .
N5 C12 H12 126.8 . .
C12 C13 N6 110.0(3) . .
C12 C13 H13 125.0 . .
N6 C13 H13 125.0 . .
C15 C14 N7 109.6(3) . .
C15 C14 H14 125.2 . .
N7 C14 H14 125.2 . .
C14 C15 N8 106.6(3) . .
C14 C15 H15 126.7 . .
N8 C15 H15 126.7 . .
N7 C16 N8 112.3(3) . .
N7 C16 H16 123.9 . .
N8 C16 H16 123.9 . .
N8 C17 C5 113.7(2) . .
N8 C17 H17A 108.8 . .
C5 C17 H17A 108.8 . .
N8 C17 H17B 108.8 . .
C5 C17 H17B 108.8 . .
H17A C17 H17B 107.7 . .
C4 N1 C2 106.8(2) . .
C4 N1 C1 124.4(3) . .
C2 N1 C1 128.6(2) . .
C4 N2 C3 105.2(2) . .
C4 N2 Co1 127.8(2) . 2_646
C3 N2 Co1 124.2(2) . 2_646
C7 N3 C8 105.9(3) . .
C7 N3 C6 127.6(3) . .
C8 N3 C6 126.3(2) . .
C7 N4 C9 104.8(3) . .
C7 N4 Co1 120.4(2) . 2_546
C9 N4 Co1 132.7(2) . 2_546
C11 N5 C12 105.7(3) . .
C11 N5 C10 127.8(3) . .
C12 N5 C10 126.2(3) . .
C11 N6 C13 104.5(3) . .
C11 N6 Co1 120.8(2) . 3_657
C13 N6 Co1 132.8(2) . 3_657
C16 N7 C14 105.2(3) . .
C16 N7 Co1 126.9(2) . .
C14 N7 Co1 127.7(2) . .
C16 N8 C15 106.3(3) . .
C16 N8 C17 124.2(3) . .
C15 N8 C17 129.1(3) . .
S1 O1 Co1 153.63(14) . .
O1 S1 O3 109.51(14) . .
O1 S1 O2 110.03(14) . .
O3 S1 O2 110.04(15) . .
O1 S1 O4 107.25(14) . .
O3 S1 O4 110.07(15) . .
O2 S1 O4 109.90(14) . .
S1 O4 Co1 144.85(14) . 4_565
H1D O1W H1C 112(5) . .

loop_
_geom_bond_atom_site_label_1
_geom_bond_atom_site_label_2
_geom_bond_distance
_geom_bond_site_symmetry_2
Co1 N4 2.086(2) 2_556
Co1 O1 2.095(2) .
Co1 N7 2.111(2) .
Co1 O4 2.130(2) 4_666
Co1 N2 2.152(2) 2_656
Co1 N6 2.185(3) 3_657
C1 N1 1.450(4) .
C1 C5 1.552(4) .
C1 H1A 0.9700 .
C1 H1B 0.9700 .
C2 C3 1.342(4) .
C2 N1 1.368(4) .
C2 H2 0.9300 .
C3 N2 1.374(4) .
C3 H3 0.9300 .
C4 N2 1.308(4) .
C4 N1 1.349(4) .
C4 H4 0.9300 .
C5 C6 1.534(4) .
C5 C17 1.535(4) .
C5 C10 1.544(4) .
C6 N3 1.439(4) .
C6 H6A 0.9700 .
C6 H6B 0.9700 .
C7 N4 1.295(4) .
C7 N3 1.348(4) .
C7 H7 0.9300 .
C8 C9 1.335(5) .
C8 N3 1.349(4) .
C8 H8 0.9300 .
C9 N4 1.356(4) .
C9 H9 0.9300 .
C10 N5 1.446(4) .
C10 H10A 0.9700 .
C10 H10B 0.9700 .
C11 N6 1.287(4) .
C11 N5 1.340(4) .
C11 H11 0.9300 .
C12 C13 1.345(5) .
C12 N5 1.360(4) .
C12 H12 0.9300 .
C13 N6 1.369(4) .
C13 H13 0.9300 .
C14 C15 1.348(4) .
C14 N7 1.365(4) .
C14 H14 0.9300 .
C15 N8 1.361(4) .
C15 H15 0.9300 .
C16 N7 1.305(4) .
C16 N8 1.340(4) .
C16 H16 0.9300 .
C17 N8 1.464(4) .
C17 H17A 0.9700 .
C17 H17B 0.9700 .
N2 Co1 2.152(2) 2_646
N4 Co1 2.086(2) 2_546
N6 Co1 2.185(3) 3_657
O1 S1 1.454(2) .
O2 S1 1.460(2) .
O3 S1 1.455(2) .
S1 O4 1.465(2) .
O4 Co1 2.130(2) 4_565
O1W H1D 0.85(2) .
O1W H1C 0.85(2) .
O2W H2C 0.86(2) .

loop_
_geom_hbond_atom_site_label_D
_geom_hbond_atom_site_label_H
_geom_hbond_atom_site_label_A
_geom_hbond_distance_DH
_geom_hbond_distance_HA
_geom_hbond_distance_DA
_geom_hbond_angle_DHA
_geom_hbond_site_symmetry_A
O1W H1D O3 0.85(2) 1.97(3) 2.802(4) 170(9) .
O1W H1C O3 0.85(2) 2.18(6) 2.905(5) 144(8) 3_556
O2W H2C O4 0.86(2) 2.45(9) 3.037(14) 126(9) 2_546

loop_
_geom_torsion_atom_site_label_1
_geom_torsion_atom_site_label_2
_geom_torsion_atom_site_label_3
_geom_torsion_atom_site_label_4
_geom_torsion
_geom_torsion_site_symmetry_1
_geom_torsion_site_symmetry_4
N1 C2 C3 N2 -0.4(4) . .
N1 C1 C5 C6 -18.2(3) . .
N1 C1 C5 C17 -135.0(3) . .
N1 C1 C5 C10 107.1(3) . .
C17 C5 C6 N3 -53.8(3) . .
C10 C5 C6 N3 64.8(3) . .
C1 C5 C6 N3 -170.9(2) . .
N3 C8 C9 N4 -1.2(4) . .
C6 C5 C10 N5 64.4(4) . .
C17 C5 C10 N5 -176.6(3) . .
C1 C5 C10 N5 -57.9(3) . .
N5 C12 C13 N6 -1.0(4) . .
N7 C14 C15 N8 -0.3(4) . .
C6 C5 C17 N8 171.8(2) . .
C10 C5 C17 N8 49.4(3) . .
C1 C5 C17 N8 -71.4(3) . .
N2 C4 N1 C2 0.1(4) . .
N2 C4 N1 C1 -175.0(3) . .
C3 C2 N1 C4 0.2(4) . .
C3 C2 N1 C1 175.1(3) . .
C5 C1 N1 C4 96.4(3) . .
C5 C1 N1 C2 -77.6(4) . .
N1 C4 N2 C3 -0.3(4) . .
N1 C4 N2 Co1 161.25(19) . 2_646
C2 C3 N2 C4 0.4(4) . .
C2 C3 N2 Co1 -162.0(2) . 2_646
N4 C7 N3 C8 -0.9(4) . .
N4 C7 N3 C6 -176.9(3) . .
C9 C8 N3 C7 1.2(4) . .
C9 C8 N3 C6 177.2(3) . .
C5 C6 N3 C7 -85.9(4) . .
C5 C6 N3 C8 98.9(4) . .
N3 C7 N4 C9 0.2(4) . .
N3 C7 N4 Co1 165.6(2) . 2_546
C8 C9 N4 C7 0.6(4) . .
C8 C9 N4 Co1 -162.2(3) . 2_546
N6 C11 N5 C12 -0.8(4) . .
N6 C11 N5 C10 -174.7(3) . .
C13 C12 N5 C11 1.1(4) . .
C13 C12 N5 C10 175.2(3) . .
C5 C10 N5 C11 -85.8(4) . .
C5 C10 N5 C12 101.5(3) . .
N5 C11 N6 C13 0.2(4) . .
N5 C11 N6 Co1 166.4(2) . 3_657
C12 C13 N6 C11 0.5(4) . .
C12 C13 N6 Co1 -163.3(2) . 3_657
N8 C16 N7 C14 0.3(3) . .
N8 C16 N7 Co1 -175.02(19) . .
C15 C14 N7 C16 0.0(4) . .
C15 C14 N7 Co1 175.3(2) . .
N4 Co1 N7 C16 78.2(15) 2_556 .
O1 Co1 N7 C16 -41.5(3) . .
O4 Co1 N7 C16 131.1(3) 4_666 .
N2 Co1 N7 C16 -132.8(3) 2_656 .
N6 Co1 N7 C16 44.3(3) 3_657 .
N4 Co1 N7 C14 -96.1(15) 2_556 .
O1 Co1 N7 C14 144.1(3) . .
O4 Co1 N7 C14 -43.2(3) 4_666 .
N2 Co1 N7 C14 52.9(3) 2_656 .
N6 Co1 N7 C14 -130.0(3) 3_657 .
N7 C16 N8 C15 -0.5(3) . .
N7 C16 N8 C17 172.3(2) . .
C14 C15 N8 C16 0.5(3) . .
C14 C15 N8 C17 -171.9(3) . .
C5 C17 N8 C16 -103.6(3) . .
C5 C17 N8 C15 67.5(4) . .
N4 Co1 O1 S1 161.6(4) 2_556 .
N7 Co1 O1 S1 -22.0(4) . .
O4 Co1 O1 S1 -140.1(5) 4_666 .
N2 Co1 O1 S1 65.6(4) 2_656 .
N6 Co1 O1 S1 -109.2(4) 3_657 .
Co1 O1 S1 O3 111.2(4) . .
Co1 O1 S1 O2 -9.9(4) . .
Co1 O1 S1 O4 -129.4(3) . .
O1 S1 O4 Co1 -178.3(2) . 4_565
O3 S1 O4 Co1 -59.2(3) . 4_565
O2 S1 O4 Co1 62.1(3) . 4_565
